data_7043115
loop_
_publ_author_name
'Yilmaz, Veysel T.'
'Icsel, Ceyda'
'Batur, Jenaidullah'
'Aydinlik, Seyma'
'Cengiz, Murat'
'B\"uy\"ukg\"ung\"or, Orhan'

_publ_section_title
;
 Synthesis, structures and biomolecular interactions of new silver(I)
 5,5-diethylbarbiturate complexes of monophosphines targeting
 Gram-positive bacteria and breast cancer cells
;
_journal_name_full 'Dalton Trans.'
_journal_paper_doi 10.1039/C7DT01286A
_journal_year 2017
_chemical_formula_moiety 'C26 H37 Ag N2 O3 P'
_chemical_formula_sum 'C26 H37 Ag N2 O3 P'
_chemical_formula_weight 564.41
_space_group_crystal_system triclinic
_space_group_IT_number 2
_space_group_name_Hall '-P 1'
_space_group_name_H-M_alt 'P -1'
_symmetry_space_group_name_Hall '-P 1'
_symmetry_space_group_name_H-M 'P -1'
_atom_sites_solution_hydrogens geom
_audit_creation_method SHELXL-2016/6
_audit_update_record
;
2017-02-20 deposited with the CCDC.
2017-05-25 downloaded from the CCDC.
;
_cell_angle_alpha 63.398(3)
_cell_angle_beta 73.689(4)
_cell_angle_gamma 89.817(4)
_cell_formula_units_Z 2
_cell_length_a 10.6971(5)
_cell_length_b 11.8519(5)
_cell_length_c 12.6449(6)
_cell_measurement_reflns_used 19577
_cell_measurement_temperature 296
_cell_measurement_theta_max 28.00
_cell_measurement_theta_min 1.90
_cell_volume 1361.62(12)
_computing_cell_refinement X-AREA
_computing_data_collection 'X-AREA (Stoe & Cie, 2002)'
_computing_data_reduction 'X-RED32 (Stoe & Cie, 2002)'
_computing_molecular_graphics 'Ortep-3 for Windows (Farrugia, 2012)'
_computing_publication_material 'WinGX (Farrugia, 2012)'
_computing_structure_refinement 'SHELXL-2016/6 (Sheldrick, 2016)'
_computing_structure_solution 'SHELXT-2014/5 (Sheldrick, 2015)'
_diffrn_ambient_temperature 296
_diffrn_measured_fraction_theta_full 0.995
_diffrn_measured_fraction_theta_max 0.989
_diffrn_measurement_device_type 'STOE IPDS 2'
_diffrn_measurement_method 'w scan rotation'
_diffrn_radiation_type MoK\a
_diffrn_radiation_wavelength 0.71073
_diffrn_reflns_av_R_equivalents 0.0505
_diffrn_reflns_av_unetI/netI 0.0426
_diffrn_reflns_Laue_measured_fraction_full 0.995
_diffrn_reflns_Laue_measured_fraction_max 0.989
_diffrn_reflns_limit_h_max 13
_diffrn_reflns_limit_h_min -13
_diffrn_reflns_limit_k_max 15
_diffrn_reflns_limit_k_min -15
_diffrn_reflns_limit_l_max 16
_diffrn_reflns_limit_l_min -16
_diffrn_reflns_number 19577
_diffrn_reflns_point_group_measured_fraction_full 0.995
_diffrn_reflns_point_group_measured_fraction_max 0.989
_diffrn_reflns_theta_full 25.242
_diffrn_reflns_theta_max 27.588
_diffrn_reflns_theta_min 1.896
_exptl_absorpt_coefficient_mu 0.827
_exptl_absorpt_correction_T_max 0.8099
_exptl_absorpt_correction_T_min 0.4734
_exptl_absorpt_correction_type integration
_exptl_absorpt_process_details '(X-RED32; Stoe & Cie, 2002)'
_exptl_crystal_colour colorless
_exptl_crystal_density_diffrn 1.377
_exptl_crystal_description prism
_exptl_crystal_F_000 586
_exptl_crystal_size_max 0.49
_exptl_crystal_size_mid 0.34
_exptl_crystal_size_min 0.14
_refine_diff_density_max 0.496
_refine_diff_density_min -0.402
_refine_diff_density_rms 0.059
_refine_ls_extinction_method none
_refine_ls_goodness_of_fit_ref 1.059
_refine_ls_hydrogen_treatment constr
_refine_ls_matrix_type full
_refine_ls_number_parameters 283
_refine_ls_number_reflns 6246
_refine_ls_number_restraints 24
_refine_ls_restrained_S_all 1.073
_refine_ls_R_factor_all 0.0605
_refine_ls_R_factor_gt 0.0430
_refine_ls_shift/su_max 0.001
_refine_ls_shift/su_mean 0.000
_refine_ls_structure_factor_coef Fsqd
_refine_ls_weighting_details 'w=1/[\s^2^(Fo^2^)+(0.0589P)^2^] where P=(Fo^2^+2Fc^2^)/3'
_refine_ls_weighting_scheme calc
_refine_ls_wR_factor_gt 0.1068
_refine_ls_wR_factor_ref 0.1129
_reflns_Friedel_coverage 0.000
_reflns_number_gt 4794
_reflns_number_total 6246
_reflns_threshold_expression 'I > 2\s(I)'
_cod_data_source_file c7dt01286a2.cif
_cod_data_source_block Compound_III
_cod_original_cell_volume 1361.63(12)
_cod_database_code 7043115
_shelx_shelxl_version_number 2016/6
_shelx_space_group_comment
;
The symmetry employed for this shelxl refinement is uniquely defined
by the following loop, which should always be used as a source of
symmetry information in preference to the above space-group names.
They are only intended as comments.
;

loop_
_space_group_symop_operation_xyz
'x, y, z'
'-x, -y, -z'

loop_
_atom_site_label
_atom_site_type_symbol
_atom_site_fract_x
_atom_site_fract_y
_atom_site_fract_z
_atom_site_U_iso_or_equiv
_atom_site_adp_type
_atom_site_occupancy
_atom_site_site_symmetry_order
_atom_site_calc_flag
_atom_site_refinement_flags_posn
_atom_site_refinement_flags_adp
_atom_site_refinement_flags_occupancy
_atom_site_disorder_assembly
_atom_site_disorder_group
C1 C 0.6023(3) 0.2322(3) 0.8804(4) 0.0679(9) Uani 1 1 d . . . . .
C7 C 0.7060(3) 0.4901(3) 0.6808(4) 0.0646(8) Uani 1 1 d . . . . .
C13 C 0.8892(3) 0.3149(3) 0.7786(3) 0.0572(7) Uani 1 1 d . . . . .
H13 H 0.879007 0.346476 0.839749 0.069 Uiso 1 1 calc R U . . .
C14 C 1.0038(3) 0.3985(3) 0.6633(4) 0.0716(10) Uani 1 1 d . . . . .
H14A H 1.010199 0.372187 0.599726 0.086 Uiso 1 1 calc R U . . .
H14B H 0.987498 0.486375 0.630663 0.086 Uiso 1 1 calc R U . . .
C15 C 1.1328(4) 0.3894(4) 0.6924(5) 0.0934(14) Uani 1 1 d . . . . .
H15A H 1.203796 0.442035 0.616770 0.112 Uiso 1 1 calc R U . . .
H15B H 1.128859 0.421586 0.751367 0.112 Uiso 1 1 calc R U . . .
C16 C 1.1608(4) 0.2545(4) 0.7458(4) 0.0867(12) Uani 1 1 d . . . . .
H16A H 1.241675 0.251092 0.766826 0.104 Uiso 1 1 calc R U . . .
H16B H 1.172929 0.224961 0.683843 0.104 Uiso 1 1 calc R U . . .
C17 C 1.0502(4) 0.1683(5) 0.8603(4) 0.0899(14) Uani 1 1 d . . . . .
H17A H 1.046089 0.190712 0.926014 0.108 Uiso 1 1 calc R U . . .
H17B H 1.067643 0.080865 0.888583 0.108 Uiso 1 1 calc R U . . .
C18 C 0.9173(3) 0.1781(4) 0.8356(4) 0.0740(10) Uani 1 1 d . . . . .
H18A H 0.916616 0.142852 0.779747 0.089 Uiso 1 1 calc R U . . .
H18B H 0.847929 0.127738 0.913367 0.089 Uiso 1 1 calc R U . . .
C19 C 0.6661(3) 0.1137(3) 0.4693(3) 0.0552(7) Uani 1 1 d . . . . .
C20 C 0.7679(4) 0.1185(4) 0.2678(3) 0.0693(9) Uani 1 1 d . . . . .
C21 C 0.8847(4) 0.2086(4) 0.2447(4) 0.0785(11) Uani 1 1 d . . . . .
C22 C 0.8733(4) 0.2441(4) 0.3486(4) 0.0714(9) Uani 1 1 d . . . . .
C23 C 1.0096(5) 0.1455(7) 0.2275(6) 0.1127(17) Uani 1 1 d . U . . .
H23A H 1.019075 0.125243 0.159561 0.135 Uiso 1 1 calc R U . . .
H23B H 1.085588 0.205805 0.204408 0.135 Uiso 1 1 calc R U . . .
C24 C 1.0080(7) 0.0310(7) 0.3372(7) 0.136(2) Uani 1 1 d . U . . .
H24A H 1.002226 0.050829 0.404082 0.204 Uiso 1 1 calc R U . . .
H24B H 1.087340 -0.004722 0.320524 0.204 Uiso 1 1 calc R U . . .
H24C H 0.933356 -0.029482 0.360405 0.204 Uiso 1 1 calc R U . . .
C25 C 0.8981(6) 0.3338(6) 0.1222(5) 0.1161(19) Uani 1 1 d . U . . .
H25A H 0.976727 0.389110 0.102810 0.139 Uiso 1 1 calc R U . . .
H25B H 0.909845 0.312407 0.054789 0.139 Uiso 1 1 calc R U . . .
C26 C 0.7833(7) 0.4062(6) 0.1272(6) 0.135(2) Uani 1 1 d . U . . .
H26A H 0.709069 0.360231 0.127943 0.202 Uiso 1 1 calc R U . . .
H26B H 0.805817 0.488725 0.055476 0.202 Uiso 1 1 calc R U . . .
H26C H 0.761539 0.415989 0.201347 0.202 Uiso 1 1 calc R U . . .
N1 N 0.7673(3) 0.1955(3) 0.4519(3) 0.0592(6) Uani 1 1 d . . . . .
N2 N 0.6696(3) 0.0802(3) 0.3770(2) 0.0609(6) Uani 1 1 d . . . . .
H2 H 0.602779 0.030086 0.390072 0.073 Uiso 1 1 calc R U . . .
O1 O 0.5719(2) 0.0706(2) 0.5640(2) 0.0704(6) Uani 1 1 d . . . . .
O2 O 0.7618(3) 0.0835(3) 0.1933(3) 0.0919(9) Uani 1 1 d . . . . .
O3 O 0.9621(3) 0.3173(3) 0.3371(3) 0.1026(10) Uani 1 1 d . . . . .
P1 P 0.73707(8) 0.32391(7) 0.73722(8) 0.05356(19) Uani 1 1 d . . . . .
Ag1 Ag 0.75286(3) 0.25462(2) 0.58830(2) 0.06065(11) Uani 1 1 d . . . . .
C2A C 0.4701(13) 0.2241(13) 0.8716(15) 0.0931(10) Uani 0.385(4) 1 d . . P A 1
H2A1 H 0.468754 0.184899 0.818979 0.112 Uiso 0.385(4) 1 calc R U P A 1
H2A2 H 0.448492 0.309667 0.831934 0.112 Uiso 0.385(4) 1 calc R U P A 1
C3A C 0.3642(13) 0.1469(13) 0.9990(15) 0.0931(10) Uani 0.385(4) 1 d . . P A 1
H3A1 H 0.278928 0.147665 0.986176 0.112 Uiso 0.385(4) 1 calc R U P A 1
H3A2 H 0.380730 0.059021 1.034141 0.112 Uiso 0.385(4) 1 calc R U P A 1
C4A C 0.3592(12) 0.1913(12) 1.0841(14) 0.0931(10) Uani 0.385(4) 1 d . . P A 1
H4A1 H 0.298209 0.131729 1.164163 0.112 Uiso 0.385(4) 1 calc R U P A 1
H4A2 H 0.325922 0.272443 1.057112 0.112 Uiso 0.385(4) 1 calc R U P A 1
C5A C 0.4951(11) 0.2085(13) 1.0997(14) 0.0931(10) Uani 0.385(4) 1 d . . P A 1
H5A1 H 0.488066 0.248312 1.153118 0.112 Uiso 0.385(4) 1 calc R U P A 1
H5A2 H 0.522276 0.125623 1.139504 0.112 Uiso 0.385(4) 1 calc R U P A 1
C6A C 0.5981(12) 0.2903(12) 0.9748(13) 0.0931(10) Uani 0.385(4) 1 d . . P A 1
H6A1 H 0.683764 0.293199 0.986262 0.112 Uiso 0.385(4) 1 calc R U P A 1
H6A2 H 0.577318 0.376629 0.939788 0.112 Uiso 0.385(4) 1 calc R U P A 1
C8A C 0.6104(14) 0.5228(16) 0.6145(14) 0.0837(8) Uani 0.385(4) 1 d . . P A 1
H8A H 0.570613 0.458450 0.606881 0.100 Uiso 0.385(4) 1 calc R U P A 1
C9A C 0.5739(15) 0.6414(14) 0.5622(13) 0.0837(8) Uani 0.385(4) 1 d . . P A 1
H9A H 0.515690 0.660454 0.516053 0.100 Uiso 0.385(4) 1 calc R U P A 1
C10A C 0.6306(11) 0.7301(11) 0.5835(12) 0.0837(8) Uani 0.385(4) 1 d . . P A 1
H10A H 0.605452 0.811012 0.553702 0.100 Uiso 0.385(4) 1 calc R U P A 1
C11A C 0.7209(11) 0.7073(12) 0.6451(12) 0.0837(8) Uani 0.385(4) 1 d . . P A 1
H11A H 0.759382 0.771180 0.654341 0.100 Uiso 0.385(4) 1 calc R U P A 1
C12A C 0.7547(11) 0.5792(11) 0.6960(12) 0.0837(8) Uani 0.385(4) 1 d . . P A 1
H12A H 0.813739 0.560578 0.741335 0.100 Uiso 0.385(4) 1 calc R U P A 1
C2B C 0.5839(9) 0.5103(10) 0.6451(11) 0.0931(10) Uani 0.615(4) 1 d . . P A 2
H2B1 H 0.508339 0.459567 0.716884 0.112 Uiso 0.615(4) 1 calc R U P A 2
H2B2 H 0.588375 0.484419 0.581558 0.112 Uiso 0.615(4) 1 calc R U P A 2
C3B C 0.5699(11) 0.6537(9) 0.5947(10) 0.0931(10) Uani 0.615(4) 1 d . . P A 2
H3B1 H 0.638145 0.701059 0.515402 0.112 Uiso 0.615(4) 1 calc R U P A 2
H3B2 H 0.485747 0.665650 0.579278 0.112 Uiso 0.615(4) 1 calc R U P A 2
C4B C 0.5782(8) 0.7074(7) 0.6753(9) 0.0931(10) Uani 0.615(4) 1 d . . P A 2
H4B1 H 0.499859 0.673065 0.747466 0.112 Uiso 0.615(4) 1 calc R U P A 2
H4B2 H 0.579739 0.798922 0.631261 0.112 Uiso 0.615(4) 1 calc R U P A 2
C5B C 0.6985(8) 0.6807(7) 0.7190(10) 0.0931(10) Uani 0.615(4) 1 d . . P A 2
H5B1 H 0.776540 0.728959 0.649097 0.112 Uiso 0.615(4) 1 calc R U P A 2
H5B2 H 0.691958 0.709184 0.781033 0.112 Uiso 0.615(4) 1 calc R U P A 2
C6B C 0.7125(8) 0.5404(7) 0.7741(10) 0.0931(10) Uani 0.615(4) 1 d . . P A 2
H6B1 H 0.642327 0.493110 0.852015 0.112 Uiso 0.615(4) 1 calc R U P A 2
H6B2 H 0.795855 0.528300 0.791076 0.112 Uiso 0.615(4) 1 calc R U P A 2
C8B C 0.4909(8) 0.1848(7) 0.8611(8) 0.0837(8) Uani 0.615(4) 1 d . . P A 2
H8B H 0.492984 0.199589 0.781862 0.100 Uiso 0.615(4) 1 calc R U P A 2
C9B C 0.3788(8) 0.1157(7) 0.9649(7) 0.0837(8) Uani 0.615(4) 1 d . . P A 2
H9B H 0.305032 0.084253 0.955890 0.100 Uiso 0.615(4) 1 calc R U P A 2
C10B C 0.3819(7) 0.0961(7) 1.0795(7) 0.0837(8) Uani 0.615(4) 1 d . . P A 2
H10B H 0.306540 0.054928 1.147568 0.100 Uiso 0.615(4) 1 calc R U P A 2
C11B C 0.4908(7) 0.1344(7) 1.0983(7) 0.0837(8) Uani 0.615(4) 1 d . . P A 2
H11B H 0.492294 0.114414 1.177940 0.100 Uiso 0.615(4) 1 calc R U P A 2
C12B C 0.6007(7) 0.2051(7) 0.9928(7) 0.0837(8) Uani 0.615(4) 1 d . . P A 2
H12B H 0.674773 0.233538 1.003743 0.100 Uiso 0.615(4) 1 calc R U P A 2

loop_
_atom_site_aniso_label
_atom_site_aniso_U_11
_atom_site_aniso_U_22
_atom_site_aniso_U_33
_atom_site_aniso_U_23
_atom_site_aniso_U_13
_atom_site_aniso_U_12
C1 0.0563(19) 0.0675(19) 0.067(2) -0.0224(16) -0.0163(16) 0.0076(15)
C7 0.063(2) 0.0559(16) 0.076(2) -0.0323(16) -0.0208(17) 0.0122(14)
C13 0.0543(17) 0.0672(18) 0.0577(18) -0.0345(15) -0.0193(14) 0.0111(14)
C14 0.062(2) 0.0551(17) 0.081(2) -0.0179(16) -0.0224(18) 0.0028(15)
C15 0.055(2) 0.092(3) 0.114(4) -0.034(3) -0.024(2) -0.0033(19)
C16 0.059(2) 0.099(3) 0.084(3) -0.027(2) -0.024(2) 0.020(2)
C17 0.066(2) 0.110(3) 0.068(2) -0.019(2) -0.0236(19) 0.022(2)
C18 0.0577(19) 0.072(2) 0.066(2) -0.0114(17) -0.0164(16) 0.0083(16)
C19 0.0628(19) 0.0539(15) 0.0506(17) -0.0247(13) -0.0195(15) 0.0020(14)
C20 0.070(2) 0.081(2) 0.061(2) -0.0373(18) -0.0185(17) 0.0026(17)
C21 0.060(2) 0.106(3) 0.068(2) -0.047(2) -0.0069(17) -0.0091(19)
C22 0.062(2) 0.081(2) 0.073(2) -0.0415(19) -0.0136(17) -0.0038(17)
C23 0.076(3) 0.178(5) 0.109(4) -0.095(4) -0.017(3) 0.010(3)
C24 0.147(5) 0.181(6) 0.128(5) -0.102(5) -0.058(4) 0.078(5)
C25 0.108(4) 0.126(4) 0.073(3) -0.023(3) -0.009(3) -0.045(3)
C26 0.161(6) 0.102(4) 0.113(4) -0.015(3) -0.062(4) -0.018(4)
N1 0.0591(15) 0.0640(14) 0.0625(16) -0.0366(13) -0.0180(13) 0.0011(12)
N2 0.0621(16) 0.0671(15) 0.0561(15) -0.0331(13) -0.0146(12) -0.0064(12)
O1 0.0723(15) 0.0791(15) 0.0541(13) -0.0329(11) -0.0080(11) -0.0144(12)
O2 0.093(2) 0.125(2) 0.0755(18) -0.0677(18) -0.0142(15) -0.0053(17)
O3 0.0694(18) 0.126(2) 0.118(3) -0.073(2) -0.0073(16) -0.0288(17)
P1 0.0541(4) 0.0547(4) 0.0569(5) -0.0288(3) -0.0197(4) 0.0073(3)
Ag1 0.06564(17) 0.06474(16) 0.06585(17) -0.03860(12) -0.02706(12) 0.01121(11)
C2A 0.0741(18) 0.0830(18) 0.126(3) -0.0499(18) -0.0357(18) 0.0217(14)
C3A 0.0741(18) 0.0830(18) 0.126(3) -0.0499(18) -0.0357(18) 0.0217(14)
C4A 0.0741(18) 0.0830(18) 0.126(3) -0.0499(18) -0.0357(18) 0.0217(14)
C5A 0.0741(18) 0.0830(18) 0.126(3) -0.0499(18) -0.0357(18) 0.0217(14)
C6A 0.0741(18) 0.0830(18) 0.126(3) -0.0499(18) -0.0357(18) 0.0217(14)
C8A 0.0697(16) 0.0787(16) 0.0839(18) -0.0260(14) -0.0173(13) 0.0063(12)
C9A 0.0697(16) 0.0787(16) 0.0839(18) -0.0260(14) -0.0173(13) 0.0063(12)
C10A 0.0697(16) 0.0787(16) 0.0839(18) -0.0260(14) -0.0173(13) 0.0063(12)
C11A 0.0697(16) 0.0787(16) 0.0839(18) -0.0260(14) -0.0173(13) 0.0063(12)
C12A 0.0697(16) 0.0787(16) 0.0839(18) -0.0260(14) -0.0173(13) 0.0063(12)
C2B 0.0741(18) 0.0830(18) 0.126(3) -0.0499(18) -0.0357(18) 0.0217(14)
C3B 0.0741(18) 0.0830(18) 0.126(3) -0.0499(18) -0.0357(18) 0.0217(14)
C4B 0.0741(18) 0.0830(18) 0.126(3) -0.0499(18) -0.0357(18) 0.0217(14)
C5B 0.0741(18) 0.0830(18) 0.126(3) -0.0499(18) -0.0357(18) 0.0217(14)
C6B 0.0741(18) 0.0830(18) 0.126(3) -0.0499(18) -0.0357(18) 0.0217(14)
C8B 0.0697(16) 0.0787(16) 0.0839(18) -0.0260(14) -0.0173(13) 0.0063(12)
C9B 0.0697(16) 0.0787(16) 0.0839(18) -0.0260(14) -0.0173(13) 0.0063(12)
C10B 0.0697(16) 0.0787(16) 0.0839(18) -0.0260(14) -0.0173(13) 0.0063(12)
C11B 0.0697(16) 0.0787(16) 0.0839(18) -0.0260(14) -0.0173(13) 0.0063(12)
C12B 0.0697(16) 0.0787(16) 0.0839(18) -0.0260(14) -0.0173(13) 0.0063(12)

loop_
_atom_type_symbol
_atom_type_description
_atom_type_scat_dispersion_real
_atom_type_scat_dispersion_imag
_atom_type_scat_source
C C 0.0033 0.0016 'International Tables Vol C Tables 4.2.6.8 and 6.1.1.4'
H H 0.0000 0.0000 'International Tables Vol C Tables 4.2.6.8 and 6.1.1.4'
N N 0.0061 0.0033 'International Tables Vol C Tables 4.2.6.8 and 6.1.1.4'
O O 0.0106 0.0060 'International Tables Vol C Tables 4.2.6.8 and 6.1.1.4'
P P 0.1023 0.0942 'International Tables Vol C Tables 4.2.6.8 and 6.1.1.4'
Ag Ag -0.8971 1.1015 'International Tables Vol C Tables 4.2.6.8 and 6.1.1.4'

loop_
_geom_angle_atom_site_label_1
_geom_angle_atom_site_label_2
_geom_angle_atom_site_label_3
_geom_angle
C12B C1 C8B 120.1(5)
C2A C1 C6A 107.3(8)
C12B C1 P1 126.4(4)
C8B C1 P1 113.5(4)
C2A C1 P1 118.1(7)
C6A C1 P1 108.8(5)
C12A C7 C8A 116.4(10)
C2B C7 C6B 113.4(6)
C12A C7 P1 128.7(6)
C8A C7 P1 114.9(8)
C2B C7 P1 112.6(5)
C6B C7 P1 111.2(4)
C18 C13 C14 109.9(3)
C18 C13 P1 110.8(2)
C14 C13 P1 109.8(2)
C18 C13 H13 108.8
C14 C13 H13 108.8
P1 C13 H13 108.8
C15 C14 C13 111.5(3)
C15 C14 H14A 109.3
C13 C14 H14A 109.3
C15 C14 H14B 109.3
C13 C14 H14B 109.3
H14A C14 H14B 108.0
C16 C15 C14 111.2(4)
C16 C15 H15A 109.4
C14 C15 H15A 109.4
C16 C15 H15B 109.4
C14 C15 H15B 109.4
H15A C15 H15B 108.0
C15 C16 C17 111.2(4)
C15 C16 H16A 109.4
C17 C16 H16A 109.4
C15 C16 H16B 109.4
C17 C16 H16B 109.4
H16A C16 H16B 108.0
C16 C17 C18 111.9(3)
C16 C17 H17A 109.2
C18 C17 H17A 109.2
C16 C17 H17B 109.2
C18 C17 H17B 109.2
H17A C17 H17B 107.9
C13 C18 C17 112.3(3)
C13 C18 H18A 109.1
C17 C18 H18A 109.1
C13 C18 H18B 109.1
C17 C18 H18B 109.1
H18A C18 H18B 107.9
O1 C19 N1 121.2(3)
O1 C19 N2 119.7(3)
N1 C19 N2 119.1(3)
O2 C20 N2 121.5(4)
O2 C20 C21 122.1(3)
N2 C20 C21 116.3(3)
C20 C21 C22 114.4(3)
C20 C21 C23 108.5(4)
C22 C21 C23 108.5(4)
C20 C21 C25 107.9(4)
C22 C21 C25 108.2(4)
C23 C21 C25 109.2(4)
O3 C22 N1 120.3(4)
O3 C22 C21 118.8(3)
N1 C22 C21 120.9(3)
C24 C23 C21 113.2(5)
C24 C23 H23A 108.9
C21 C23 H23A 108.9
C24 C23 H23B 108.9
C21 C23 H23B 108.9
H23A C23 H23B 107.7
C23 C24 H24A 109.5
C23 C24 H24B 109.5
H24A C24 H24B 109.5
C23 C24 H24C 109.5
H24A C24 H24C 109.5
H24B C24 H24C 109.5
C26 C25 C21 114.7(4)
C26 C25 H25A 108.6
C21 C25 H25A 108.6
C26 C25 H25B 108.6
C21 C25 H25B 108.6
H25A C25 H25B 107.6
C25 C26 H26A 109.5
C25 C26 H26B 109.5
H26A C26 H26B 109.5
C25 C26 H26C 109.5
H26A C26 H26C 109.5
H26B C26 H26C 109.5
C22 N1 C19 122.7(3)
C22 N1 Ag1 119.1(2)
C19 N1 Ag1 118.2(2)
C20 N2 C19 126.6(3)
C20 N2 H2 116.7
C19 N2 H2 116.7
C1 P1 C13 107.66(16)
C1 P1 C7 105.56(16)
C13 P1 C7 107.16(16)
C1 P1 Ag1 112.95(14)
C13 P1 Ag1 111.46(11)
C7 P1 Ag1 111.69(13)
N1 Ag1 P1 179.02(8)
C1 C2A C3A 113.2(12)
C1 C2A H2A1 108.9
C3A C2A H2A1 108.9
C1 C2A H2A2 108.9
C3A C2A H2A2 108.9
H2A1 C2A H2A2 107.7
C4A C3A C2A 114.5(12)
C4A C3A H3A1 108.6
C2A C3A H3A1 108.6
C4A C3A H3A2 108.6
C2A C3A H3A2 108.6
H3A1 C3A H3A2 107.6
C3A C4A C5A 112.7(11)
C3A C4A H4A1 109.1
C5A C4A H4A1 109.1
C3A C4A H4A2 109.1
C5A C4A H4A2 109.1
H4A1 C4A H4A2 107.8
C6A C5A C4A 111.3(12)
C6A C5A H5A1 109.4
C4A C5A H5A1 109.4
C6A C5A H5A2 109.4
C4A C5A H5A2 109.4
H5A1 C5A H5A2 108.0
C5A C6A C1 110.1(10)
C5A C6A H6A1 109.6
C1 C6A H6A1 109.6
C5A C6A H6A2 109.6
C1 C6A H6A2 109.6
H6A1 C6A H6A2 108.1
C9A C8A C7 125.0(15)
C9A C8A H8A 117.5
C7 C8A H8A 117.5
C8A C9A C10A 114.4(14)
C8A C9A H9A 122.8
C10A C9A H9A 122.8
C11A C10A C9A 124.3(12)
C11A C10A H10A 117.9
C9A C10A H10A 117.9
C10A C11A C12A 117.3(12)
C10A C11A H11A 121.3
C12A C11A H11A 121.3
C7 C12A C11A 122.5(11)
C7 C12A H12A 118.8
C11A C12A H12A 118.8
C7 C2B C3B 108.4(8)
C7 C2B H2B1 110.0
C3B C2B H2B1 110.0
C7 C2B H2B2 110.0
C3B C2B H2B2 110.0
H2B1 C2B H2B2 108.4
C4B C3B C2B 115.3(9)
C4B C3B H3B1 108.5
C2B C3B H3B1 108.5
C4B C3B H3B2 108.5
C2B C3B H3B2 108.5
H3B1 C3B H3B2 107.5
C3B C4B C5B 113.5(7)
C3B C4B H4B1 108.9
C5B C4B H4B1 108.9
C3B C4B H4B2 108.9
C5B C4B H4B2 108.9
H4B1 C4B H4B2 107.7
C6B C5B C4B 112.0(7)
C6B C5B H5B1 109.2
C4B C5B H5B1 109.2
C6B C5B H5B2 109.2
C4B C5B H5B2 109.2
H5B1 C5B H5B2 107.9
C5B C6B C7 109.5(7)
C5B C6B H6B1 109.8
C7 C6B H6B1 109.8
C5B C6B H6B2 109.8
C7 C6B H6B2 109.8
H6B1 C6B H6B2 108.2
C9B C8B C1 118.6(8)
C9B C8B H8B 120.7
C1 C8B H8B 120.7
C10B C9B C8B 118.1(8)
C10B C9B H9B 121.0
C8B C9B H9B 121.0
C11B C10B C9B 123.0(7)
C11B C10B H10B 118.5
C9B C10B H10B 118.5
C10B C11B C12B 117.7(8)
C10B C11B H11B 121.2
C12B C11B H11B 121.2
C1 C12B C11B 122.4(7)
C1 C12B H12B 118.8
C11B C12B H12B 118.8

loop_
_geom_bond_atom_site_label_1
_geom_bond_atom_site_label_2
_geom_bond_distance
C1 C12B 1.304(9)
C1 C8B 1.444(9)
C1 C2A 1.456(14)
C1 C6A 1.614(15)
C1 P1 1.822(4)
C7 C12A 1.290(13)
C7 C8A 1.444(19)
C7 C2B 1.483(12)
C7 C6B 1.559(10)
C7 P1 1.836(3)
C13 C18 1.520(5)
C13 C14 1.524(5)
C13 P1 1.833(3)
C13 H13 0.9800
C14 C15 1.516(6)
C14 H14A 0.9700
C14 H14B 0.9700
C15 C16 1.498(6)
C15 H15A 0.9700
C15 H15B 0.9700
C16 C17 1.504(6)
C16 H16A 0.9700
C16 H16B 0.9700
C17 C18 1.532(5)
C17 H17A 0.9700
C17 H17B 0.9700
C18 H18A 0.9700
C18 H18B 0.9700
C19 O1 1.220(4)
C19 N1 1.357(4)
C19 N2 1.382(4)
C20 O2 1.204(5)
C20 N2 1.359(4)
C20 C21 1.521(5)
C21 C22 1.522(6)
C21 C23 1.539(7)
C21 C25 1.562(7)
C22 O3 1.222(5)
C22 N1 1.350(5)
C23 C24 1.438(9)
C23 H23A 0.9700
C23 H23B 0.9700
C24 H24A 0.9600
C24 H24B 0.9600
C24 H24C 0.9600
C25 C26 1.498(8)
C25 H25A 0.9700
C25 H25B 0.9700
C26 H26A 0.9600
C26 H26B 0.9600
C26 H26C 0.9600
N1 Ag1 2.104(3)
N2 H2 0.8600
P1 Ag1 2.3355(9)
C2A C3A 1.54(2)
C2A H2A1 0.9700
C2A H2A2 0.9700
C3A C4A 1.38(2)
C3A H3A1 0.9700
C3A H3A2 0.9700
C4A C5A 1.546(17)
C4A H4A1 0.9700
C4A H4A2 0.9700
C5A C6A 1.518(19)
C5A H5A1 0.9700
C5A H5A2 0.9700
C6A H6A1 0.9700
C6A H6A2 0.9700
C8A C9A 1.37(2)
C8A H8A 0.9300
C9A C10A 1.38(2)
C9A H9A 0.9300
C10A C11A 1.359(17)
C10A H10A 0.9300
C11A C12A 1.449(16)
C11A H11A 0.9300
C12A H12A 0.9300
C2B C3B 1.549(14)
C2B H2B1 0.9700
C2B H2B2 0.9700
C3B C4B 1.443(12)
C3B H3B1 0.9700
C3B H3B2 0.9700
C4B C5B 1.517(11)
C4B H4B1 0.9700
C4B H4B2 0.9700
C5B C6B 1.514(10)
C5B H5B1 0.9700
C5B H5B2 0.9700
C6B H6B1 0.9700
C6B H6B2 0.9700
C8B C9B 1.411(10)
C8B H8B 0.9300
C9B C10B 1.371(12)
C9B H9B 0.9300
C10B C11B 1.370(11)
C10B H10B 0.9300
C11B C12B 1.410(10)
C11B H11B 0.9300
C12B H12B 0.9300

loop_
_geom_hbond_atom_site_label_D
_geom_hbond_atom_site_label_H
_geom_hbond_atom_site_label_A
_geom_hbond_distance_DH
_geom_hbond_distance_HA
_geom_hbond_distance_DA
_geom_hbond_angle_DHA
_geom_hbond_site_symmetry_A
N2 H2 O1 0.86 2.01 2.860(4) 169.8 2_656
C14 H14B O3 0.97 2.62 3.388(5) 136.5 2_766
C12A H12A O3 0.93 2.50 3.115(13) 124.2 2_766

loop_
_geom_torsion_atom_site_label_1
_geom_torsion_atom_site_label_2
_geom_torsion_atom_site_label_3
_geom_torsion_atom_site_label_4
_geom_torsion
C18 C13 C14 C15 -55.4(4)
P1 C13 C14 C15 -177.6(3)
C13 C14 C15 C16 57.8(5)
C14 C15 C16 C17 -56.6(6)
C15 C16 C17 C18 54.2(6)
C14 C13 C18 C17 53.1(4)
P1 C13 C18 C17 174.7(3)
C16 C17 C18 C13 -53.2(6)
O2 C20 C21 C22 178.9(4)
N2 C20 C21 C22 -0.6(5)
O2 C20 C21 C23 -59.8(6)
N2 C20 C21 C23 120.7(4)
O2 C20 C21 C25 58.4(6)
N2 C20 C21 C25 -121.1(4)
C20 C21 C22 O3 -179.2(4)
C23 C21 C22 O3 59.5(6)
C25 C21 C22 O3 -58.9(5)
C20 C21 C22 N1 1.1(6)
C23 C21 C22 N1 -120.2(4)
C25 C21 C22 N1 121.4(4)
C20 C21 C23 C24 -64.4(6)
C22 C21 C23 C24 60.5(6)
C25 C21 C23 C24 178.2(5)
C20 C21 C25 C26 63.2(6)
C22 C21 C25 C26 -61.2(6)
C23 C21 C25 C26 -179.1(5)
O3 C22 N1 C19 -179.9(4)
C21 C22 N1 C19 -0.1(5)
O3 C22 N1 Ag1 3.1(5)
C21 C22 N1 Ag1 -177.2(3)
O1 C19 N1 C22 179.6(3)
N2 C19 N1 C22 -1.3(5)
O1 C19 N1 Ag1 -3.4(4)
N2 C19 N1 Ag1 175.7(2)
O2 C20 N2 C19 179.7(4)
C21 C20 N2 C19 -0.8(5)
O1 C19 N2 C20 -179.0(3)
N1 C19 N2 C20 1.9(5)
C12B C1 P1 C13 23.2(5)
C8B C1 P1 C13 -154.9(4)
C2A C1 P1 C13 -179.5(6)
C6A C1 P1 C13 58.0(5)
C12B C1 P1 C7 -91.0(5)
C8B C1 P1 C7 90.8(4)
C2A C1 P1 C7 66.3(7)
C6A C1 P1 C7 -56.2(5)
C12B C1 P1 Ag1 146.7(5)
C8B C1 P1 Ag1 -31.5(4)
C2A C1 P1 Ag1 -56.0(7)
C6A C1 P1 Ag1 -178.5(5)
C18 C13 P1 C1 62.6(3)
C14 C13 P1 C1 -175.7(3)
C18 C13 P1 C7 175.8(3)
C14 C13 P1 C7 -62.6(3)
C18 C13 P1 Ag1 -61.7(3)
C14 C13 P1 Ag1 59.9(3)
C12A C7 P1 C1 96.9(8)
C8A C7 P1 C1 -80.6(6)
C2B C7 P1 C1 -64.9(5)
C6B C7 P1 C1 63.7(4)
C12A C7 P1 C13 -17.7(8)
C8A C7 P1 C13 164.9(6)
C2B C7 P1 C13 -179.4(5)
C6B C7 P1 C13 -50.8(4)
C12A C7 P1 Ag1 -140.0(8)
C8A C7 P1 Ag1 42.5(6)
C2B C7 P1 Ag1 58.3(5)
C6B C7 P1 Ag1 -173.2(4)
C6A C1 C2A C3A -55.4(11)
P1 C1 C2A C3A -178.6(7)
C1 C2A C3A C4A 56.7(14)
C2A C3A C4A C5A -51.8(15)
C3A C4A C5A C6A 52.9(15)
C4A C5A C6A C1 -54.1(12)
C2A C1 C6A C5A 56.5(11)
P1 C1 C6A C5A -174.7(7)
C12A C7 C8A C9A 3.6(15)
P1 C7 C8A C9A -178.6(10)
C7 C8A C9A C10A -3.8(18)
C8A C9A C10A C11A 3.4(19)
C9A C10A C11A C12A -3(2)
C8A C7 C12A C11A -2.7(15)
P1 C7 C12A C11A 179.8(8)
C10A C11A C12A C7 2.4(18)
C6B C7 C2B C3B 54.6(9)
P1 C7 C2B C3B -178.0(6)
C7 C2B C3B C4B -52.5(11)
C2B C3B C4B C5B 51.3(11)
C3B C4B C5B C6B -51.3(11)
C4B C5B C6B C7 52.1(9)
C2B C7 C6B C5B -56.8(8)
P1 C7 C6B C5B 175.0(5)
C12B C1 C8B C9B 3.6(9)
P1 C1 C8B C9B -178.1(5)
C1 C8B C9B C10B -0.5(10)
C8B C9B C10B C11B -3.7(12)
C9B C10B C11B C12B 4.7(12)
C8B C1 C12B C11B -2.6(10)
P1 C1 C12B C11B 179.3(5)
C10B C11B C12B C1 -1.4(11)
